data_7249978
loop_
_publ_author_name
'Medvedev, Alexander G.'
'Mel'nik, Elena A.'
'Mikhaylov, Alexey A.'
'Mayorov, Nikita S.'
'Tripol'skaya, Tatiana A.'
'Lev, Ovadia'
'Prikhodchenko, Petr V.'
'Churakov, Andrei V.'

_publ_section_title
;
 Hydrogen bonding of H2O2 molecules in crystal structures of alkali metal
 and tetraethylammonium nitrate peroxosolvates
;
_journal_issue 13
_journal_name_full CrystEngComm
_journal_page_first 1896
_journal_page_last 1903
_journal_paper_doi 10.1039/D4CE01109K
_journal_volume 27
_journal_year 2025
_chemical_formula_moiety 'N O3, 0.5(H2 O2), Rb'
_chemical_formula_sum 'H N O4 Rb'
_chemical_formula_weight 164.49
_space_group_crystal_system monoclinic
_space_group_IT_number 14
_space_group_name_Hall '-P 2yn'
_space_group_name_H-M_alt 'P 1 21/n 1'
_atom_sites_solution_hydrogens difmap
_atom_sites_solution_primary direct
_atom_sites_solution_secondary difmap
_audit_creation_method SHELXL-2018/3
_audit_update_record
;
2024-06-06 deposited with the CCDC.	2025-02-17 downloaded from the CCDC.
;
_cell_angle_alpha 90
_cell_angle_beta 92.7189(13)
_cell_angle_gamma 90
_cell_formula_units_Z 4
_cell_length_a 6.7050(3)
_cell_length_b 8.1533(3)
_cell_length_c 7.2160(2)
_cell_measurement_reflns_used 4656
_cell_measurement_temperature 150(2)
_cell_measurement_theta_max 30.496
_cell_measurement_theta_min 3.938
_cell_volume 394.04(3)
_computing_cell_refinement 'SAINT (Bruker, 2018)'
_computing_data_collection '<i>APEX3</i> (Bruker, 2018)'
_computing_data_reduction 'SAINT (Bruker, 2018)'
_computing_structure_refinement 'SHELXL-2018/3 (Sheldrick, 2018)'
_computing_structure_solution 'SHELXT (Sheldrick, 2016)'
_diffrn_ambient_temperature 150(2)
_diffrn_measured_fraction_theta_full 1.000
_diffrn_measured_fraction_theta_max 0.999
_diffrn_measurement_device_type 'Bruker D8 Venture'
_diffrn_measurement_method \w
_diffrn_radiation_type MoK\a
_diffrn_radiation_wavelength 0.71073
_diffrn_reflns_av_R_equivalents 0.0245
_diffrn_reflns_av_unetI/netI 0.0182
_diffrn_reflns_Laue_measured_fraction_full 1.000
_diffrn_reflns_Laue_measured_fraction_max 0.999
_diffrn_reflns_limit_h_max 9
_diffrn_reflns_limit_h_min -9
_diffrn_reflns_limit_k_max 11
_diffrn_reflns_limit_k_min -11
_diffrn_reflns_limit_l_max 10
_diffrn_reflns_limit_l_min -10
_diffrn_reflns_number 6218
_diffrn_reflns_point_group_measured_fraction_full 1.000
_diffrn_reflns_point_group_measured_fraction_max 0.999
_diffrn_reflns_theta_full 25.242
_diffrn_reflns_theta_max 29.991
_diffrn_reflns_theta_min 3.773
_exptl_absorpt_coefficient_mu 12.436
_exptl_absorpt_correction_type multi-scan
_exptl_absorpt_process_details 'SADABS (bruker, 2016)'
_exptl_crystal_colour colourless
_exptl_crystal_density_diffrn 2.773
_exptl_crystal_description prism
_exptl_crystal_F_000 308
_exptl_crystal_size_max 0.080
_exptl_crystal_size_mid 0.060
_exptl_crystal_size_min 0.040
_exptl_transmission_factor_max 0.7461
_exptl_transmission_factor_min 0.5477
_refine_diff_density_max 0.432
_refine_diff_density_min -0.341
_refine_diff_density_rms 0.087
_refine_ls_extinction_coef 0.0370(13)
_refine_ls_extinction_expression Fc^*^=kFc[1+0.001xFc^2^\l^3^/sin(2\q)]^-1/4^
_refine_ls_extinction_method 'SHELXL-2018/3 (Sheldrick 2018)'
_refine_ls_goodness_of_fit_ref 1.085
_refine_ls_hydrogen_treatment refall
_refine_ls_matrix_type full
_refine_ls_number_parameters 60
_refine_ls_number_reflns 1150
_refine_ls_number_restraints 0
_refine_ls_restrained_S_all 1.085
_refine_ls_R_factor_all 0.0167
_refine_ls_R_factor_gt 0.0145
_refine_ls_shift/su_max 0.001
_refine_ls_shift/su_mean 0.000
_refine_ls_structure_factor_coef Fsqd
_refine_ls_weighting_details 'w=1/[\s^2^(Fo^2^)+(0.0141P)^2^+0.0585P] where P=(Fo^2^+2Fc^2^)/3'
_refine_ls_weighting_scheme calc
_refine_ls_wR_factor_gt 0.0303
_refine_ls_wR_factor_ref 0.0309
_reflns_Friedel_coverage 0.000
_reflns_number_gt 1068
_reflns_number_total 1150
_reflns_threshold_expression 'I > 2\s(I)'
_cod_data_source_file d4ce01109k2.cif
_cod_data_source_block z
_cod_depositor_comments 'Adding full bibliography for 7249976--7249979.cif.'
_cod_original_sg_symbol_H-M 'P 21/n'
_cod_database_code 7249978
_shelx_shelxl_version_number 2018/3
_shelx_space_group_comment
;
The symmetry employed for this shelxl refinement is uniquely defined
by the following loop, which should always be used as a source of
symmetry information in preference to the above space-group names.
They are only intended as comments.
;
_shelx_estimated_absorpt_t_min 0.436
_shelx_estimated_absorpt_t_max 0.636

loop_
_space_group_symop_operation_xyz
'x, y, z'
'-x+1/2, y+1/2, -z+1/2'
'-x, -y, -z'
'x-1/2, -y-1/2, z-1/2'

loop_
_atom_site_label
_atom_site_type_symbol
_atom_site_fract_x
_atom_site_fract_y
_atom_site_fract_z
_atom_site_U_iso_or_equiv
_atom_site_adp_type
_atom_site_occupancy
_atom_site_site_symmetry_order
_atom_site_calc_flag
_atom_site_refinement_flags_posn
_atom_site_refinement_flags_adp
_atom_site_refinement_flags_occupancy
_atom_site_disorder_assembly
_atom_site_disorder_group
Rb1 Rb 0.13552(2) 0.27696(2) 0.35417(2) 0.01367(6) Uani 1 1 d . . . . .
N1 N 0.63536(15) 0.09122(15) 0.35202(14) 0.0111(2) Uani 1 1 d . . . . .
O11 O 0.71420(15) 0.20396(12) 0.44942(14) 0.0173(2) Uani 1 1 d . . . . .
O12 O 0.50638(14) 0.12565(12) 0.22606(13) 0.0162(2) Uani 1 1 d . . . . .
O13 O 0.68473(16) -0.05397(12) 0.38064(13) 0.0177(2) Uani 1 1 d . . . . .
O1 O 0.53635(18) 0.50791(14) 0.40610(14) 0.0238(2) Uani 1 1 d . . . . .
H1 H 0.594(3) 0.418(3) 0.395(2) 0.033(6) Uiso 1 1 d . . . . .

loop_
_atom_site_aniso_label
_atom_site_aniso_U_11
_atom_site_aniso_U_22
_atom_site_aniso_U_33
_atom_site_aniso_U_23
_atom_site_aniso_U_13
_atom_site_aniso_U_12
Rb1 0.01323(7) 0.01580(8) 0.01195(8) 0.00068(4) 0.00029(4) 0.00356(4)
N1 0.0103(5) 0.0131(5) 0.0102(5) 0.0013(4) 0.0031(4) -0.0001(4)
O11 0.0182(5) 0.0166(5) 0.0171(5) -0.0045(4) -0.0003(4) -0.0039(4)
O12 0.0148(5) 0.0214(5) 0.0122(4) 0.0030(4) -0.0022(3) 0.0025(4)
O13 0.0208(5) 0.0129(5) 0.0194(5) 0.0030(4) 0.0006(4) 0.0038(4)
O1 0.0348(7) 0.0183(5) 0.0195(5) 0.0033(4) 0.0138(5) 0.0075(5)

loop_
_atom_type_symbol
_atom_type_description
_atom_type_scat_dispersion_real
_atom_type_scat_dispersion_imag
_atom_type_scat_source
N N 0.0061 0.0033 'International Tables Vol C Tables 4.2.6.8 and 6.1.1.4'
H H 0.0000 0.0000 'International Tables Vol C Tables 4.2.6.8 and 6.1.1.4'
O O 0.0106 0.0060 'International Tables Vol C Tables 4.2.6.8 and 6.1.1.4'
Rb Rb -0.9393 2.9676 'International Tables Vol C Tables 4.2.6.8 and 6.1.1.4'

loop_
_geom_angle_atom_site_label_1
_geom_angle_atom_site_label_2
_geom_angle_atom_site_label_3
_geom_angle
_geom_angle_site_symmetry_1
_geom_angle_site_symmetry_3
_geom_angle_publ_flag
O13 Rb1 O12 67.13(3) 3_656 . ?
O13 Rb1 O12 72.37(3) 3_656 4_566 ?
O12 Rb1 O12 132.76(3) . 4_566 ?
O13 Rb1 O11 126.61(3) 3_656 4_565 ?
O12 Rb1 O11 61.86(3) . 4_565 ?
O12 Rb1 O11 160.08(3) 4_566 4_565 ?
O13 Rb1 O11 95.28(3) 3_656 1_455 ?
O12 Rb1 O11 143.38(3) . 1_455 ?
O12 Rb1 O11 61.79(3) 4_566 1_455 ?
O11 Rb1 O11 116.43(3) 4_565 1_455 ?
O13 Rb1 O13 159.14(4) 3_656 2 ?
O12 Rb1 O13 127.07(3) . 2 ?
O12 Rb1 O13 98.96(3) 4_566 2 ?
O11 Rb1 O13 65.22(3) 4_565 2 ?
O11 Rb1 O13 64.20(3) 1_455 2 ?
O13 Rb1 O12 146.89(3) 3_656 2 ?
O12 Rb1 O12 126.07(2) . 2 ?
O12 Rb1 O12 79.64(3) 4_566 2 ?
O11 Rb1 O12 80.45(3) 4_565 2 ?
O11 Rb1 O12 86.54(3) 1_455 2 ?
O13 Rb1 O12 41.95(3) 2 2 ?
O13 Rb1 O1 95.10(3) 3_656 2_545 ?
O12 Rb1 O1 78.94(3) . 2_545 ?
O12 Rb1 O1 128.77(3) 4_566 2_545 ?
O11 Rb1 O1 61.32(3) 4_565 2_545 ?
O11 Rb1 O1 70.65(3) 1_455 2_545 ?
O13 Rb1 O1 75.28(3) 2 2_545 ?
O12 Rb1 O1 116.43(3) 2 2_545 ?
O13 Rb1 O1 74.57(3) 3_656 3_666 ?
O12 Rb1 O1 80.43(3) . 3_666 ?
O12 Rb1 O1 65.99(3) 4_566 3_666 ?
O11 Rb1 O1 110.18(3) 4_565 3_666 ?
O11 Rb1 O1 127.36(3) 1_455 3_666 ?
O13 Rb1 O1 120.02(3) 2 3_666 ?
O12 Rb1 O1 78.15(3) 2 3_666 ?
O1 Rb1 O1 159.23(4) 2_545 3_666 ?
O13 Rb1 O1 88.37(3) 3_656 . ?
O12 Rb1 O1 65.20(3) . . ?
O12 Rb1 O1 90.90(3) 4_566 . ?
O11 Rb1 O1 84.30(3) 4_565 . ?
O11 Rb1 O1 149.46(3) 1_455 . ?
O13 Rb1 O1 111.08(3) 2 . ?
O12 Rb1 O1 74.53(3) 2 . ?
O1 Rb1 O1 139.325(15) 2_545 . ?
O1 Rb1 O1 25.94(3) 3_666 . ?
O13 Rb1 N1 163.58(3) 3_656 2 ?
O12 Rb1 N1 127.54(3) . 2 ?
O12 Rb1 N1 91.21(3) 4_566 2 ?
O11 Rb1 N1 69.72(2) 4_565 2 ?
O11 Rb1 N1 76.29(3) 1_455 2 ?
O13 Rb1 N1 20.90(3) 2 2 ?
O12 Rb1 N1 21.25(2) 2 2 ?
O1 Rb1 N1 95.30(3) 2_545 2 ?
O1 Rb1 N1 99.13(3) 3_666 2 ?
O1 Rb1 N1 91.99(3) . 2 ?
O13 Rb1 N1 52.18(3) 3_656 . ?
O12 Rb1 N1 17.99(2) . . ?
O12 Rb1 N1 114.78(2) 4_566 . ?
O11 Rb1 N1 79.32(2) 4_565 . ?
O11 Rb1 N1 141.97(3) 1_455 . ?
O13 Rb1 N1 144.39(3) 2 . ?
O12 Rb1 N1 131.31(3) 2 . ?
O1 Rb1 N1 91.08(3) 2_545 . ?
O1 Rb1 N1 68.30(3) 3_666 . ?
O1 Rb1 N1 59.76(3) . . ?
N1 Rb1 N1 140.15(2) 2 . ?
O13 Rb1 H1 78.5(3) 3_656 . ?
O12 Rb1 H1 51.5(4) . . ?
O12 Rb1 H1 97.9(3) 4_566 . ?
O11 Rb1 H1 82.0(3) 4_565 . ?
O11 Rb1 H1 159.6(3) 1_455 . ?
O13 Rb1 H1 122.0(4) 2 . ?
O12 Rb1 H1 88.4(4) 2 . ?
O1 Rb1 H1 128.8(4) 2_545 . ?
O1 Rb1 H1 32.3(3) 3_666 . ?
O1 Rb1 H1 14.6(4) . . ?
N1 Rb1 H1 104.5(4) 2 . ?
N1 Rb1 H1 45.2(4) . . ?
O13 N1 O12 120.10(11) . . ?
O13 N1 O11 120.07(11) . . ?
O12 N1 O11 119.83(11) . . ?
O13 N1 Rb1 59.57(7) . 2_545 ?
O12 N1 Rb1 61.45(7) . 2_545 ?
O11 N1 Rb1 170.22(8) . 2_545 ?
O13 N1 Rb1 128.79(8) . . ?
O12 N1 Rb1 46.76(6) . . ?
O11 N1 Rb1 93.19(7) . . ?
Rb1 N1 Rb1 81.14(2) 2_545 . ?
O13 N1 Rb1 98.96(7) . 1_655 ?
O12 N1 Rb1 120.47(8) . 1_655 ?
O11 N1 Rb1 48.56(6) . 1_655 ?
Rb1 N1 Rb1 140.47(3) 2_545 1_655 ?
Rb1 N1 Rb1 131.38(3) . 1_655 ?
N1 O11 Rb1 119.58(8) . 4_666 ?
N1 O11 Rb1 113.10(8) . 1_655 ?
Rb1 O11 Rb1 115.12(3) 4_666 1_655 ?
N1 O12 Rb1 115.24(7) . . ?
N1 O12 Rb1 119.59(7) . 4_665 ?
Rb1 O12 Rb1 117.13(3) . 4_665 ?
N1 O12 Rb1 97.30(7) . 2_545 ?
Rb1 O12 Rb1 100.88(3) . 2_545 ?
Rb1 O12 Rb1 100.36(3) 4_665 2_545 ?
N1 O13 Rb1 144.63(8) . 3_656 ?
N1 O13 Rb1 99.52(7) . 2_545 ?
Rb1 O13 Rb1 110.62(3) 3_656 2_545 ?
O1 O1 Rb1 119.69(10) 3_666 2 ?
O1 O1 Rb1 78.57(9) 3_666 3_666 ?
Rb1 O1 Rb1 99.48(3) 2 3_666 ?
O1 O1 Rb1 75.49(9) 3_666 . ?
Rb1 O1 Rb1 93.34(3) 2 . ?
Rb1 O1 Rb1 154.06(3) 3_666 . ?
O1 O1 H1 100.9(13) 3_666 . ?
Rb1 O1 H1 136.8(12) 2 . ?
Rb1 O1 H1 102.8(12) 3_666 . ?
Rb1 O1 H1 82.2(13) . . ?

loop_
_geom_bond_atom_site_label_1
_geom_bond_atom_site_label_2
_geom_bond_distance
_geom_bond_site_symmetry_2
_geom_bond_publ_flag
Rb1 O13 2.8638(10) 3_656 ?
Rb1 O12 2.9628(10) . ?
Rb1 O12 2.9669(9) 4_566 ?
Rb1 O11 2.9965(10) 4_565 ?
Rb1 O11 2.9985(11) 1_455 ?
Rb1 O13 3.0061(10) 2 ?
Rb1 O12 3.0447(10) 2 ?
Rb1 O1 3.0761(11) 2_545 ?
Rb1 O1 3.2479(12) 3_666 ?
Rb1 O1 3.2884(12) . ?
Rb1 N1 3.4382(11) 2 ?
Rb1 N1 3.6784(11) . ?
Rb1 H1 3.282(19) . ?
N1 O13 1.2438(16) . ?
N1 O12 1.2562(13) . ?
N1 O11 1.2583(15) . ?
O1 O1 1.467(2) 3_666 ?
O1 H1 0.83(2) . ?

loop_
_geom_hbond_atom_site_label_D
_geom_hbond_atom_site_label_H
_geom_hbond_atom_site_label_A
_geom_hbond_distance_DH
_geom_hbond_distance_HA
_geom_hbond_distance_DA
_geom_hbond_angle_DHA
_geom_hbond_site_symmetry_A
_geom_hbond_publ_flag
O1 H1 O11 0.83(2) 1.96(2) 2.7615(15) 162.4(18) . yes
